data_2021862
loop_
_publ_author_name
'Arakcheeva, Alla'
'Svitlyk, Volodymyr'
'Polini, Eleonora'
'Henry, Laura'
'Chernyshov, Dmitry'
'Sienkiewicz, Andrzej'
'Giriat, Ga\'etan'
'Glushkova, Anastasiia'
'Kollar, Marton'
'N\'afr\'adi, B\'alint'
'Forro, Laszlo'
'Horv\'ath, Endre'

_publ_section_title
;
 Pressure-induced transformation of CH3NH3PbI3: the role of the noble-gas
 pressure transmitting media
;
_journal_coeditor_code DK5077SUP1
_journal_issue 3
_journal_name_full 'Acta Crystallographica Section B Structural Science, Crystal Engineering and Materials'
_journal_page_first 361
_journal_paper_doi 10.1107/S2052520619004554
_journal_volume 75
_journal_year 2019
_chemical_formula_moiety 'I3 Pb1, (C N), Ar1'
_chemical_formula_sum 'C H6 Ar I3 N Pb'
_chemical_formula_weight 659.9
_chemical_name_common Ar-MAPbI3
_chemical_name_systematic ' argon methylammonium lead iodide'
_chemical_properties_physical Pressure-sensitive
_space_group_IT_number 106
_space_group_name_Hall 'P 4c -2ab'
_space_group_name_H-M_alt 'P 42 b c'
_symmetry_cell_setting tetragonal
_symmetry_Int_Tables_number 106
_symmetry_space_group_name_Hall 'P 4c -2ab'
_symmetry_space_group_name_H-M 'P 42 b c'
_cell_angle_alpha 90
_cell_angle_beta 90
_cell_angle_gamma 90
_cell_formula_units_Z 4
_cell_length_a 8.7468(15)
_cell_length_b 8.7468(15)
_cell_length_c 12.3980(10)
_cell_measurement_pressure 0.49
_cell_measurement_reflns_used 1057
_cell_measurement_temperature 293
_cell_measurement_theta_max 13.56
_cell_measurement_theta_min 2.74
_cell_volume 948.5(2)
_diffrn_ambient_temperature 293
_diffrn_detector 'Mar165 CCD'
_diffrn_measured_fraction_theta_full 0.63
_diffrn_measured_fraction_theta_max 0.58
_diffrn_measurement_device_type 'abstract diffractometer'
_diffrn_radiation_probe synchrotron
_diffrn_radiation_source synchrotron
_diffrn_radiation_type synchrotron
_diffrn_radiation_wavelength 0.3738
_diffrn_reflns_av_R_equivalents 0.1064
_diffrn_reflns_av_unetI/netI 0.0712
_diffrn_reflns_limit_h_max 9
_diffrn_reflns_limit_h_min -9
_diffrn_reflns_limit_k_max 9
_diffrn_reflns_limit_k_min -9
_diffrn_reflns_limit_l_max 14
_diffrn_reflns_limit_l_min -14
_diffrn_reflns_number 1057
_diffrn_reflns_theta_full 11.46
_diffrn_reflns_theta_max 13.56
_diffrn_reflns_theta_min 2.74
_diffrn_source synchrotron
_exptl_absorpt_coefficient_mu 5.130
_exptl_absorpt_correction_type empirical
_exptl_absorpt_process_details
;
CrysAlisPro, Agilent Technologies,
Version 1.171.37.35 (release 13-08-2014 CrysAlis171 .NET)
(compiled Aug 13 2014,18:06:01)
Empirical absorption correction using spherical harmonics,
 implemented in SCALE3 ABSPACK scaling algorithm.
;
_exptl_crystal_density_diffrn 4.6211
_exptl_crystal_description irregular
_exptl_crystal_F_000 1088
_exptl_crystal_recrystallization_method 'Reaction under pressure of 0.49 GPa between Ar-PTM and MAPbI3'
_refine_diff_density_max 3.78
_refine_diff_density_min -3.57
_refine_ls_abs_structure_details '  102 of Friedel pairs used in the refinement'
_refine_ls_abs_structure_Flack 0.02(9)
_refine_ls_extinction_method none
_refine_ls_goodness_of_fit_gt 2.12
_refine_ls_goodness_of_fit_ref 1.80
_refine_ls_hydrogen_treatment constr
_refine_ls_number_constraints 0
_refine_ls_number_parameters 28
_refine_ls_number_reflns 210
_refine_ls_number_restraints 1
_refine_ls_R_factor_all 0.1263
_refine_ls_R_factor_gt 0.0679
_refine_ls_shift/su_max 0.0467
_refine_ls_shift/su_mean 0.0198
_refine_ls_structure_factor_coef F
_refine_ls_weighting_details w=1/(\s^2^(F)+0.0001F^2^)
_refine_ls_weighting_scheme sigma
_refine_ls_wR_factor_gt 0.0645
_refine_ls_wR_factor_ref 0.0858
_reflns_number_gt 99
_reflns_number_total 210
_reflns_threshold_expression I>3\s(I)
_cod_data_source_file dk5077sup1.cif
_cod_data_source_block X
_cod_original_cell_volume 948.5(3)
_cod_original_formula_sum 'C1 H6 Ar1 I3 N1 Pb1'
_cod_database_code 2021862
_diffrn_pressure '0.49 GPa'

loop_
_space_group_symop_id
_space_group_symop_operation_xyz
1 x,y,z
2 -x,-y,z
3 -y,x,z+1/2
4 y,-x,z+1/2
5 x+1/2,-y+1/2,z
6 -x+1/2,y+1/2,z
7 -y+1/2,-x+1/2,z+1/2
8 y+1/2,x+1/2,z+1/2

loop_
_atom_site_label
_atom_site_type_symbol
_atom_site_fract_x
_atom_site_fract_y
_atom_site_fract_z
_atom_site_adp_type
_atom_site_U_iso_or_equiv
_atom_site_site_symmetry_multiplicity
_atom_site_occupancy
_atom_site_calc_flag
Pb1 Pb 0.5 0 0 Uani 0.102(6) 4 1 d
I2 I 0.736(2) 0.252(2) -0.040(3) Uani 0.179(16) 8 1 d
I1 I 0 0.5 0.755(3) Uani 0.45(9) 4 1 d
N1 N 0.5 0.5 0.3990(14) Uiso 0.020(16) 4 1 d
C1 C 0.5 0.5 0.3041(14) Uiso 0.020(16) 4 1 d
Ar Ar 0.831(3) 0.278(3) 0.229(2) Uiso 0.0046(16) 8 0.5 d

loop_
_atom_site_aniso_label
_atom_site_aniso_type_symbol
_atom_site_aniso_U_11
_atom_site_aniso_U_22
_atom_site_aniso_U_33
_atom_site_aniso_U_12
_atom_site_aniso_U_13
_atom_site_aniso_U_23
Pb1 Pb 0.031(5) 0.234(16) 0.041(4) 0.066(5) 0 0
I2 I 0.21(3) 0.13(2) 0.20(3) -0.08(2) 0.08(2) 0.08(2)
I1 I 0.44(14) 0.9(2) 0.011(10) 0.39(13) 0 0

loop_
_atom_type_symbol
_atom_type_scat_dispersion_real
_atom_type_scat_dispersion_imag
_atom_type_scat_source
C -0.0003 0.0004 'International Tables Vol C tables 4.2.6.8 and 6.1.1.1'
H 0.0000 0.0000 'International Tables Vol C tables 4.2.6.8 and 6.1.1.1'
Ar 0.0541 0.0551 'International Tables Vol C tables 4.2.6.8 and 6.1.1.1'
I -8.1659 3.0881 'International Tables Vol C tables 4.2.6.8 and 6.1.1.1'
N 0.0001 0.0008 'International Tables Vol C tables 4.2.6.8 and 6.1.1.1'
Pb -0.6363 3.6002 'International Tables Vol C tables 4.2.6.8 and 6.1.1.1'

loop_
_geom_angle_atom_site_label_1
_geom_angle_atom_site_label_2
_geom_angle_atom_site_label_3
_geom_angle_site_symmetry_1
_geom_angle_site_symmetry_3
_geom_angle
I2 Pb1 I2 . 2_655 161.2(9)
I2 Pb1 I2 . 5_455 88.4(5)
I2 Pb1 I2 . 6_645 88.6(5)
I2 Pb1 I1 . 3_654 99.4(6)
I2 Pb1 I1 . 5_554 80.6(6)
I2 Pb1 I2 2_655 5_455 88.6(5)
I2 Pb1 I2 2_655 6_645 88.4(5)
I2 Pb1 I1 2_655 3_654 99.4(6)
I2 Pb1 I1 2_655 5_554 80.6(6)
I2 Pb1 I2 5_455 6_645 162.0(8)
I2 Pb1 I1 5_455 3_654 99.0(6)
I2 Pb1 I1 5_455 5_554 81.0(6)
I2 Pb1 I1 6_645 3_654 99.0(6)
I2 Pb1 I1 6_645 5_554 81.0(6)
I1 Pb1 I1 3_654 5_554 180.0(5)
Pb1 I2 Pb1 . 5_555 161.2(12)
Pb1 I2 N1 . 3_654 95.5(5)
Pb1 I2 N1 . 7_654 91.5(5)
Pb1 I2 Ar . . 92.9(9)
Pb1 I2 Ar . 8_544 114.1(10)
Pb1 I2 N1 5_555 3_654 92.6(5)
Pb1 I2 N1 5_555 7_654 89.0(5)
Pb1 I2 Ar 5_555 . 68.4(7)
Pb1 I2 Ar 5_555 8_544 84.5(7)
N1 I2 N1 3_654 7_654 152.5(11)
N1 I2 Ar 3_654 . 110.6(8)
N1 I2 Ar 3_654 8_544 71.6(8)
N1 I2 Ar 7_654 . 95.5(7)
N1 I2 Ar 7_654 8_544 81.3(8)
Ar I2 Ar . 8_544 152.8(9)
Pb1 I1 Pb1 3_555 5_456 180.0(5)
Pb1 I1 Ar 3_555 7_565 82.5(11)
Pb1 I1 Ar 3_555 8_445 82.5(11)
Pb1 I1 Ar 5_456 7_565 97.5(11)
Pb1 I1 Ar 5_456 8_445 97.5(11)
Ar I1 Ar 7_565 8_445 165(2)
I2 N1 I2 3_655 4_565 151.8(8)
I2 N1 I2 3_655 7_565 86.9(5)
I2 N1 I2 3_655 8_545 86.7(5)
I2 N1 C1 3_655 . 104.1(6)
I2 N1 I2 4_565 7_565 86.7(5)
I2 N1 I2 4_565 8_545 86.9(5)
I2 N1 C1 4_565 . 104.1(6)
I2 N1 I2 7_565 8_545 153.5(8)
I2 N1 C1 7_565 . 103.2(6)
I2 N1 C1 8_545 . 103.2(6)
N1 C1 Ar . 5_455 108.2(7)
N1 C1 Ar . 6_655 108.2(7)
Ar C1 Ar 5_455 6_655 143.7(10)
I2 Ar I2 . 8_545 150.5(10)
I2 Ar I1 . 7_654 108.8(13)
I2 Ar C1 . 5_555 111.6(9)
I2 Ar I1 8_545 7_654 96.4(13)
I2 Ar C1 8_545 5_555 73.4(8)
I1 Ar C1 7_654 5_555 107.7(9)

loop_
_geom_bond_atom_site_label_1
_geom_bond_atom_site_label_2
_geom_bond_site_symmetry_2
_geom_bond_distance
Pb1 I2 . 3.06(2)
Pb1 I2 2_655 3.06(2)
Pb1 I2 5_455 3.21(2)
Pb1 I2 6_645 3.21(2)
Pb1 I1 3_654 3.16(4)
Pb1 I1 5_554 3.04(4)
I2 N1 3_654 3.08(2)
I2 N1 7_654 3.28(2)
I2 Ar . 3.45(4)
I2 Ar 8_544 2.96(4)
I1 Ar 7_565 2.46(2)
I1 Ar 8_445 2.46(2)
N1 C1 . 1.176(18)
C1 Ar 5_455 2.99(2)
C1 Ar 6_655 2.99(2)

loop_
_twin_individual_id
_twin_individual_mass_fraction_refined
_twin_individual_twin_matrix_11
_twin_individual_twin_matrix_12
_twin_individual_twin_matrix_13
_twin_individual_twin_matrix_21
_twin_individual_twin_matrix_22
_twin_individual_twin_matrix_23
_twin_individual_twin_matrix_31
_twin_individual_twin_matrix_32
_twin_individual_twin_matrix_33
1 0.28(4) 1 0 0 0 1 0 0 0 1
2 0.41(4) 0.5 0.5 1 0.5 0.5 -1 -0.5 0.5 0
3 0.31(2) 0.5 -0.5 1 -0.5 0.5 1 -0.5 -0.5 0
4 0.000007(9) -1 0 0 0 -1 0 0 0 -1

loop_
_restr_distance_atom_site_label_1
_restr_distance_atom_site_label_2
_restr_distance_target
_restr_distance_target_weight_param
N1 C1 1.17 0.01
